data_7216094
loop_
_publ_author_name
'Yucesan, Gundog'
'Yu, Ming Hui'
'Ouellette, Wayne'
'O'Connor, Charles J.'
'Zubieta, Jon'

_publ_section_title
;
 Secondary metal--ligand cationic subunits {ML}n+ as structural
 determinants in the oxovanadium/phenylphosphonate/{ML}n+ system, where
 {ML} is a Cu2+/organonitrogen moiety
;
_journal_issue 80
_journal_name_full CrystEngComm
_journal_page_first 480
_journal_paper_doi 10.1039/b506250k
_journal_volume 7
_journal_year 2005
_chemical_formula_sum 'C48 H38 Cu2 N4 O15 P4 V2'
_chemical_formula_weight 1263.66
_chemical_name_systematic
;
?
;
_space_group_IT_number 2
_symmetry_cell_setting triclinic
_symmetry_space_group_name_Hall '-P 1'
_symmetry_space_group_name_H-M 'P -1'
_atom_sites_solution_hydrogens geom
_atom_sites_solution_primary direct
_atom_sites_solution_secondary difmap
_audit_creation_method SHELXL-97
_cell_angle_alpha 101.657(2)
_cell_angle_beta 93.949(2)
_cell_angle_gamma 110.477(2)
_cell_formula_units_Z 2
_cell_length_a 9.7559(9)
_cell_length_b 13.8997(13)
_cell_length_c 19.7171(18)
_cell_measurement_temperature 91(2)
_cell_volume 2424.6(4)
_computing_cell_refinement 'Bruker SMART'
_computing_data_collection 'Bruker SMART'
_computing_data_reduction 'Bruker SAINT'
_computing_molecular_graphics 'Bruker SHELXTL'
_computing_publication_material 'Bruker SHELXTL'
_computing_structure_refinement 'SHELXL-97 (Sheldrick, 1997)'
_computing_structure_solution 'SHELXS-97 (Sheldrick, 1990)'
_diffrn_ambient_temperature 91(2)
_diffrn_detector_area_resol_mean 512
_diffrn_measured_fraction_theta_full 0.898
_diffrn_measured_fraction_theta_max 0.898
_diffrn_measurement_device_type 'APEX CCD area detector'
_diffrn_measurement_method 'Phi and omega scans'
_diffrn_radiation_monochromator graphite
_diffrn_radiation_source 'fine-focus sealed tube'
_diffrn_radiation_type MoK\a
_diffrn_radiation_wavelength 0.71073
_diffrn_reflns_av_R_equivalents 0.0375
_diffrn_reflns_av_sigmaI/netI 0.0682
_diffrn_reflns_limit_h_max 14
_diffrn_reflns_limit_h_min -14
_diffrn_reflns_limit_k_max 20
_diffrn_reflns_limit_k_min -21
_diffrn_reflns_limit_l_max 28
_diffrn_reflns_limit_l_min -29
_diffrn_reflns_number 31638
_diffrn_reflns_theta_full 32.92
_diffrn_reflns_theta_max 32.92
_diffrn_reflns_theta_min 2.13
_diffrn_standards_decay_% 0.001
_exptl_absorpt_coefficient_mu 1.447
_exptl_absorpt_correction_T_max 0.9312
_exptl_absorpt_correction_T_min 0.5315
_exptl_absorpt_correction_type multi-scan
_exptl_absorpt_process_details 'SADABS SHELXL-97 (Sheldrick, 1997)'
_exptl_crystal_colour green
_exptl_crystal_density_diffrn 1.731
_exptl_crystal_density_meas 0
_exptl_crystal_density_method 'not measured'
_exptl_crystal_description rod
_exptl_crystal_F_000 1276
_exptl_crystal_size_max 0.50
_exptl_crystal_size_mid 0.05
_exptl_crystal_size_min 0.05
_refine_diff_density_max 1.381
_refine_diff_density_min -1.077
_refine_diff_density_rms 0.188
_refine_ls_extinction_method none
_refine_ls_goodness_of_fit_ref 1.138
_refine_ls_hydrogen_treatment mixed
_refine_ls_matrix_type full
_refine_ls_number_parameters 676
_refine_ls_number_reflns 16286
_refine_ls_number_restraints 0
_refine_ls_restrained_S_all 1.138
_refine_ls_R_factor_all 0.0738
_refine_ls_R_factor_gt 0.0659
_refine_ls_shift/su_max 0.000
_refine_ls_shift/su_mean 0.000
_refine_ls_structure_factor_coef Fsqd
_refine_ls_weighting_details 'calc w=1/[\s^2^(Fo^2^)+(0.0245P)^2^+24.5342P] where P=(Fo^2^+2Fc^2^)/3'
_refine_ls_weighting_scheme calc
_refine_ls_wR_factor_gt 0.1846
_refine_ls_wR_factor_ref 0.1885
_reflns_number_gt 14140
_reflns_number_total 16286
_reflns_threshold_expression >2sigma(I)
_cod_data_source_file b506250k.txt
_cod_data_source_block 1
_cod_depositor_comments
;
The following automatic conversions were performed:

'_symmetry_cell_setting' value 'Triclinic' changed to 'triclinic'
according to
/usr/data/users/saulius/automatic-downloads/retrospective/RSC/lib/dictionaries/cif_core.dic
dictionary named 'cif_core.dic' version 2.4.2 from 2011-04-26.

Automatic conversion script
Id: cif_fix_values 2281 2013-09-26 08:29:07Z andrius 
;
_cod_original_sg_symbol_H-M P-1
_cod_database_code 7216094

loop_
_symmetry_equiv_pos_as_xyz
'x, y, z'
'-x, -y, -z'

loop_
_atom_site_label
_atom_site_type_symbol
_atom_site_fract_x
_atom_site_fract_y
_atom_site_fract_z
_atom_site_U_iso_or_equiv
_atom_site_adp_type
_atom_site_occupancy
_atom_site_symmetry_multiplicity
_atom_site_calc_flag
_atom_site_refinement_flags
Cu1 Cu 0.07132(5) 0.48511(4) 0.08206(3) 0.00881(10) Uani 1 1 d .
Cu2 Cu 0.56349(5) 0.37959(4) 0.39430(3) 0.00945(10) Uani 1 1 d .
V1 V 0.21581(7) 0.48405(5) 0.24060(4) 0.00831(12) Uani 1 1 d .
V2 V 0.71256(7) 0.47508(5) 0.26240(4) 0.00813(12) Uani 1 1 d .
P1 P 0.03604(11) 0.62859(8) 0.22461(5) 0.00798(17) Uani 1 1 d .
P2 P 0.53340(11) 0.58613(8) 0.35292(5) 0.00816(17) Uani 1 1 d .
P3 P 0.36733(11) 0.31873(8) 0.25379(5) 0.00785(17) Uani 1 1 d .
P4 P 0.87307(11) 0.34707(8) 0.16687(5) 0.00747(17) Uani 1 1 d .
O1 O -0.1106(3) 0.5863(2) 0.25162(17) 0.0125(5) Uani 1 1 d .
O2 O 0.0239(3) 0.5912(3) 0.14529(16) 0.0128(5) Uani 1 1 d .
O3 O 0.1620(3) 0.6101(2) 0.26413(16) 0.0110(5) Uani 1 1 d .
O4 O 0.2575(3) 0.4849(3) 0.16325(16) 0.0122(5) Uani 1 1 d .
O5 O 0.2391(3) 0.3570(2) 0.26009(16) 0.0105(5) Uani 1 1 d .
O6 O 0.3889(3) 0.5722(2) 0.31012(16) 0.0110(5) Uani 1 1 d .
O7 O 0.5192(3) 0.5053(2) 0.39633(16) 0.0114(5) Uani 1 1 d .
O8 O 0.6586(3) 0.5960(2) 0.30851(16) 0.0096(5) Uani 1 1 d .
O9 O 0.4082(3) 0.2864(2) 0.31939(17) 0.0135(6) Uani 1 1 d .
O10 O 0.5006(3) 0.3982(2) 0.23327(16) 0.0108(5) Uani 1 1 d .
O11 O 0.7515(3) 0.4323(3) 0.32825(16) 0.0122(5) Uani 1 1 d .
O12 O 0.7403(3) 0.3773(2) 0.18241(16) 0.0112(5) Uani 1 1 d .
O13 O 1.0029(3) 0.4019(2) 0.22660(16) 0.0110(5) Uani 1 1 d .
O14 O 0.9166(3) 0.3618(2) 0.09600(16) 0.0115(5) Uani 1 1 d .
O90 O 0.5627(7) 0.7475(4) 0.2358(3) 0.0440(12) Uani 1 1 d .
N1 N 0.6215(4) 0.2564(3) 0.40271(19) 0.0125(6) Uani 1 1 d .
N2 N 0.7050(4) 0.4474(3) 0.48434(18) 0.0118(6) Uani 1 1 d .
N3 N 0.2199(4) 0.5977(3) 0.04664(18) 0.0108(6) Uani 1 1 d .
N4 N 0.1251(4) 0.3911(3) 0.00487(19) 0.0109(6) Uani 1 1 d .
C1 C 0.5701(5) 0.1596(4) 0.3621(3) 0.0174(8) Uani 1 1 d .
H1 H 0.4916 0.1409 0.3247 0.021 Uiso 1 1 calc R
C2 C 0.6277(5) 0.0830(4) 0.3723(3) 0.0188(8) Uani 1 1 d .
H2 H 0.5882 0.0139 0.3422 0.023 Uiso 1 1 calc R
C3 C 0.7410(5) 0.1087(4) 0.4259(3) 0.0190(9) Uani 1 1 d .
H3 H 0.7818 0.0580 0.4327 0.023 Uiso 1 1 calc R
C4 C 0.7967(5) 0.2112(4) 0.4708(2) 0.0155(8) Uani 1 1 d .
C5 C 0.9086(5) 0.2455(4) 0.5314(3) 0.0200(9) Uani 1 1 d .
H5 H 0.9526 0.1981 0.5419 0.024 Uiso 1 1 calc R
C6 C 0.9527(5) 0.3450(4) 0.5740(3) 0.0197(9) Uani 1 1 d .
H6 H 1.0272 0.3658 0.6136 0.024 Uiso 1 1 calc R
C7 C 0.8878(5) 0.4182(4) 0.5599(2) 0.0155(8) Uani 1 1 d .
C8 C 0.9229(5) 0.5207(4) 0.6026(2) 0.0179(8) Uani 1 1 d .
H8 H 0.9980 0.5470 0.6424 0.021 Uiso 1 1 calc R
C9 C 0.8480(5) 0.5823(4) 0.5865(2) 0.0166(8) Uani 1 1 d .
H9 H 0.8697 0.6510 0.6154 0.020 Uiso 1 1 calc R
C10 C 0.7385(5) 0.5429(4) 0.5265(2) 0.0138(7) Uani 1 1 d .
H10 H 0.6868 0.5859 0.5159 0.017 Uiso 1 1 calc R
C11 C 0.7779(5) 0.3859(4) 0.5010(2) 0.0126(7) Uani 1 1 d .
C12 C 0.7325(5) 0.2823(4) 0.4569(2) 0.0133(7) Uani 1 1 d .
C13 C 0.8130(4) 0.2072(3) 0.1633(2) 0.0116(7) Uani 1 1 d .
C14 C 0.8258(6) 0.1745(4) 0.2251(3) 0.0187(8) Uani 1 1 d .
H14 H 0.8663 0.2259 0.2683 0.022 Uiso 1 1 calc R
C15 C 0.7799(7) 0.0676(4) 0.2240(3) 0.0261(11) Uani 1 1 d .
H15 H 0.7896 0.0462 0.2664 0.031 Uiso 1 1 calc R
C16 C 0.7198(6) -0.0082(4) 0.1611(3) 0.0238(10) Uani 1 1 d .
H16 H 0.6879 -0.0813 0.1603 0.029 Uiso 1 1 calc R
C17 C 0.7066(5) 0.0237(4) 0.0994(3) 0.0201(9) Uani 1 1 d .
H17 H 0.6655 -0.0279 0.0563 0.024 Uiso 1 1 calc R
C18 C 0.7532(5) 0.1303(3) 0.1005(2) 0.0149(8) Uani 1 1 d .
H18 H 0.7443 0.1513 0.0579 0.018 Uiso 1 1 calc R
C19 C 0.5849(4) 0.7133(3) 0.4143(2) 0.0109(7) Uani 1 1 d .
C20 C 0.4920(5) 0.7707(3) 0.4173(2) 0.0154(8) Uani 1 1 d .
H20 H 0.4018 0.7442 0.3858 0.018 Uiso 1 1 calc R
C21 C 0.5323(6) 0.8671(4) 0.4668(3) 0.0197(9) Uani 1 1 d .
H21 H 0.4694 0.9062 0.4685 0.024 Uiso 1 1 calc R
C22 C 0.6621(6) 0.9059(4) 0.5132(3) 0.0235(10) Uani 1 1 d .
H22 H 0.6868 0.9706 0.5475 0.028 Uiso 1 1 calc R
C23 C 0.7570(6) 0.8510(4) 0.5101(3) 0.0240(10) Uani 1 1 d .
H23 H 0.8473 0.8783 0.5417 0.029 Uiso 1 1 calc R
C24 C 0.7189(5) 0.7552(4) 0.4600(3) 0.0181(8) Uani 1 1 d .
H24 H 0.7847 0.7183 0.4571 0.022 Uiso 1 1 calc R
C25 C 0.3036(4) 0.2019(3) 0.1827(2) 0.0104(7) Uani 1 1 d .
C26 C 0.4033(5) 0.1555(3) 0.1586(2) 0.0135(7) Uani 1 1 d .
H26 H 0.5045 0.1862 0.1793 0.016 Uiso 1 1 calc R
C27 C 0.3537(5) 0.0643(4) 0.1044(3) 0.0183(8) Uani 1 1 d .
H27 H 0.4211 0.0324 0.0885 0.022 Uiso 1 1 calc R
C28 C 0.2060(6) 0.0195(4) 0.0733(3) 0.0209(9) Uani 1 1 d .
H28 H 0.1724 -0.0432 0.0367 0.025 Uiso 1 1 calc R
C29 C 0.1070(5) 0.0668(4) 0.0961(3) 0.0213(9) Uani 1 1 d .
H29 H 0.0064 0.0369 0.0745 0.026 Uiso 1 1 calc R
C30 C 0.1560(5) 0.1581(4) 0.1506(2) 0.0165(8) Uani 1 1 d .
H30 H 0.0888 0.1905 0.1659 0.020 Uiso 1 1 calc R
C31 C 0.0846(5) 0.7700(3) 0.2467(2) 0.0123(7) Uani 1 1 d .
C32 C 0.2229(6) 0.8379(4) 0.2373(3) 0.0224(10) Uani 1 1 d .
H32 H 0.2932 0.8096 0.2205 0.027 Uiso 1 1 calc R
C33 C 0.2577(8) 0.9465(4) 0.2523(3) 0.0345(14) Uani 1 1 d .
H33 H 0.3503 0.9920 0.2441 0.041 Uiso 1 1 calc R
C34 C 0.1581(9) 0.9888(5) 0.2791(4) 0.0414(17) Uani 1 1 d .
H34 H 0.1822 1.0631 0.2888 0.050 Uiso 1 1 calc R
C35 C 0.0240(8) 0.9236(5) 0.2917(4) 0.0395(16) Uani 1 1 d .
H35 H -0.0420 0.9533 0.3122 0.047 Uiso 1 1 calc R
C36 C -0.0149(6) 0.8133(4) 0.2745(3) 0.0239(10) Uani 1 1 d .
H36 H -0.1087 0.7683 0.2817 0.029 Uiso 1 1 calc R
C37 C 0.2646(5) 0.7022(3) 0.0697(2) 0.0139(7) Uani 1 1 d .
H37 H 0.2140 0.7306 0.1028 0.017 Uiso 1 1 calc R
C38 C 0.3840(5) 0.7716(4) 0.0466(3) 0.0172(8) Uani 1 1 d .
H38 H 0.4147 0.8458 0.0647 0.021 Uiso 1 1 calc R
C39 C 0.4567(5) 0.7322(4) -0.0024(3) 0.0169(8) Uani 1 1 d .
H39 H 0.5375 0.7789 -0.0185 0.020 Uiso 1 1 calc R
C40 C 0.4105(5) 0.6221(4) -0.0285(2) 0.0137(7) Uani 1 1 d .
C41 C 0.4777(5) 0.5717(4) -0.0798(2) 0.0156(8) Uani 1 1 d .
H41 H 0.5601 0.6139 -0.0975 0.019 Uiso 1 1 calc R
C42 C 0.4251(5) 0.4652(4) -0.1033(2) 0.0148(8) Uani 1 1 d .
H42 H 0.4704 0.4337 -0.1376 0.018 Uiso 1 1 calc R
C43 C 0.3019(5) 0.3988(3) -0.0771(2) 0.0131(7) Uani 1 1 d .
C44 C 0.2403(5) 0.2872(4) -0.0995(3) 0.0179(8) Uani 1 1 d .
H44 H 0.2781 0.2510 -0.1350 0.022 Uiso 1 1 calc R
C45 C 0.1252(6) 0.2318(4) -0.0693(3) 0.0196(9) Uani 1 1 d .
H45 H 0.0823 0.1567 -0.0842 0.024 Uiso 1 1 calc R
C46 C 0.0707(5) 0.2860(4) -0.0164(2) 0.0172(8) Uani 1 1 d .
H46 H -0.0074 0.2464 0.0048 0.021 Uiso 1 1 calc R
C47 C 0.2381(4) 0.4463(3) -0.0256(2) 0.0106(7) Uani 1 1 d .
C48 C 0.2912(4) 0.5590(3) -0.0018(2) 0.0103(7) Uani 1 1 d .

loop_
_atom_site_aniso_label
_atom_site_aniso_U_11
_atom_site_aniso_U_22
_atom_site_aniso_U_33
_atom_site_aniso_U_23
_atom_site_aniso_U_13
_atom_site_aniso_U_12
Cu1 0.0075(2) 0.0107(2) 0.0077(2) 0.00182(16) 0.00224(16) 0.00282(16)
Cu2 0.0080(2) 0.0113(2) 0.0083(2) 0.00250(17) -0.00022(16) 0.00285(17)
V1 0.0053(3) 0.0096(3) 0.0090(3) 0.0012(2) 0.0006(2) 0.0023(2)
V2 0.0055(3) 0.0089(3) 0.0090(3) 0.0010(2) 0.0015(2) 0.0020(2)
P1 0.0057(4) 0.0079(4) 0.0091(4) 0.0014(3) 0.0009(3) 0.0014(3)
P2 0.0056(4) 0.0088(4) 0.0087(4) 0.0001(3) 0.0008(3) 0.0021(3)
P3 0.0055(4) 0.0087(4) 0.0086(4) 0.0013(3) 0.0010(3) 0.0022(3)
P4 0.0050(4) 0.0084(4) 0.0080(4) 0.0007(3) 0.0012(3) 0.0021(3)
O1 0.0079(12) 0.0110(13) 0.0160(14) 0.0035(11) 0.0038(10) -0.0001(10)
O2 0.0131(13) 0.0158(14) 0.0103(13) 0.0025(11) 0.0034(10) 0.0063(11)
O3 0.0105(13) 0.0127(13) 0.0098(13) 0.0013(10) 0.0007(10) 0.0053(10)
O4 0.0088(12) 0.0165(14) 0.0110(13) 0.0033(11) 0.0029(10) 0.0039(11)
O5 0.0091(12) 0.0116(13) 0.0107(13) 0.0010(10) 0.0030(10) 0.0044(10)
O6 0.0045(11) 0.0139(13) 0.0104(13) -0.0017(10) -0.0022(9) 0.0017(10)
O7 0.0091(12) 0.0147(14) 0.0107(13) 0.0035(11) 0.0024(10) 0.0046(10)
O8 0.0062(11) 0.0112(13) 0.0112(13) 0.0017(10) 0.0044(10) 0.0029(10)
O9 0.0127(13) 0.0144(14) 0.0127(14) 0.0044(11) -0.0011(11) 0.0040(11)
O10 0.0064(12) 0.0120(13) 0.0122(13) 0.0015(10) 0.0012(10) 0.0020(10)
O11 0.0098(13) 0.0166(14) 0.0112(13) 0.0043(11) 0.0019(10) 0.0055(11)
O12 0.0084(12) 0.0117(13) 0.0125(13) 0.0004(10) 0.0016(10) 0.0038(10)
O13 0.0081(12) 0.0127(13) 0.0099(13) 0.0012(10) 0.0004(10) 0.0023(10)
O14 0.0094(12) 0.0129(13) 0.0106(13) -0.0002(10) 0.0029(10) 0.0036(10)
O90 0.067(4) 0.038(3) 0.034(3) 0.019(2) 0.020(2) 0.021(2)
N1 0.0114(15) 0.0147(16) 0.0117(15) 0.0058(13) 0.0025(12) 0.0039(12)
N2 0.0095(14) 0.0165(16) 0.0083(14) 0.0043(12) 0.0026(11) 0.0027(12)
N3 0.0112(15) 0.0150(16) 0.0078(14) 0.0049(12) 0.0036(11) 0.0051(12)
N4 0.0080(14) 0.0143(16) 0.0099(15) 0.0030(12) 0.0029(11) 0.0032(12)
C1 0.018(2) 0.016(2) 0.018(2) 0.0047(16) -0.0007(16) 0.0070(16)
C2 0.020(2) 0.015(2) 0.022(2) 0.0050(17) 0.0008(17) 0.0070(16)
C3 0.019(2) 0.019(2) 0.024(2) 0.0101(18) 0.0039(17) 0.0107(17)
C4 0.0107(17) 0.022(2) 0.017(2) 0.0098(16) 0.0035(15) 0.0072(15)
C5 0.017(2) 0.028(2) 0.019(2) 0.0106(18) 0.0031(16) 0.0102(18)
C6 0.0141(19) 0.033(3) 0.015(2) 0.0106(18) 0.0009(15) 0.0102(18)
C7 0.0089(17) 0.026(2) 0.0113(18) 0.0042(16) 0.0010(14) 0.0064(15)
C8 0.0130(18) 0.029(2) 0.0079(17) 0.0028(16) 0.0015(14) 0.0043(17)
C9 0.0126(18) 0.024(2) 0.0093(17) -0.0004(15) -0.0001(14) 0.0047(16)
C10 0.0096(16) 0.019(2) 0.0107(17) 0.0029(15) 0.0027(13) 0.0031(14)
C11 0.0096(16) 0.0192(19) 0.0083(16) 0.0045(14) 0.0006(13) 0.0040(14)
C12 0.0096(16) 0.0171(19) 0.0138(18) 0.0073(15) 0.0003(14) 0.0039(14)
C13 0.0076(15) 0.0117(17) 0.0162(18) 0.0033(14) 0.0046(13) 0.0040(13)
C14 0.023(2) 0.016(2) 0.017(2) 0.0051(16) 0.0026(17) 0.0063(17)
C15 0.036(3) 0.023(2) 0.028(3) 0.015(2) 0.013(2) 0.015(2)
C16 0.026(2) 0.014(2) 0.036(3) 0.0094(19) 0.015(2) 0.0089(18)
C17 0.019(2) 0.0112(18) 0.027(2) -0.0006(17) 0.0075(18) 0.0039(16)
C18 0.0118(17) 0.0126(18) 0.0171(19) 0.0008(15) 0.0039(15) 0.0019(14)
C19 0.0107(16) 0.0110(16) 0.0097(16) 0.0006(13) -0.0003(13) 0.0038(13)
C20 0.0133(18) 0.0132(18) 0.020(2) 0.0029(15) 0.0046(15) 0.0055(15)
C21 0.021(2) 0.0109(18) 0.026(2) 0.0019(17) 0.0113(18) 0.0057(16)
C22 0.032(3) 0.014(2) 0.018(2) -0.0027(16) 0.0070(19) 0.0030(18)
C23 0.025(2) 0.016(2) 0.021(2) -0.0038(17) -0.0041(18) 0.0022(18)
C24 0.0147(19) 0.0157(19) 0.018(2) -0.0023(16) -0.0051(15) 0.0034(15)
C25 0.0095(16) 0.0099(16) 0.0085(16) -0.0009(13) -0.0006(13) 0.0019(13)
C26 0.0121(17) 0.0105(17) 0.0164(19) 0.0005(14) 0.0034(14) 0.0035(14)
C27 0.0161(19) 0.0144(19) 0.024(2) 0.0002(16) 0.0069(17) 0.0065(16)
C28 0.020(2) 0.015(2) 0.020(2) -0.0044(16) 0.0076(17) 0.0011(16)
C29 0.0113(18) 0.022(2) 0.020(2) -0.0080(17) -0.0028(16) 0.0011(16)
C30 0.0081(17) 0.0167(19) 0.018(2) -0.0054(16) -0.0018(14) 0.0026(14)
C31 0.0146(18) 0.0098(16) 0.0105(17) 0.0012(13) -0.0008(14) 0.0032(14)
C32 0.026(2) 0.017(2) 0.016(2) 0.0019(17) 0.0039(18) -0.0019(18)
C33 0.048(4) 0.015(2) 0.024(3) 0.005(2) 0.000(2) -0.008(2)
C34 0.064(5) 0.014(2) 0.040(4) 0.005(2) -0.008(3) 0.011(3)
C35 0.049(4) 0.022(3) 0.047(4) -0.003(3) -0.006(3) 0.021(3)
C36 0.020(2) 0.019(2) 0.034(3) 0.001(2) 0.0010(19) 0.0113(18)
C37 0.0142(18) 0.0133(18) 0.0146(18) 0.0042(15) 0.0023(14) 0.0054(14)
C38 0.0169(19) 0.0118(18) 0.020(2) 0.0036(16) 0.0032(16) 0.0018(15)
C39 0.0129(18) 0.017(2) 0.020(2) 0.0062(16) 0.0030(15) 0.0032(15)
C40 0.0096(16) 0.0162(19) 0.0142(18) 0.0065(15) 0.0018(14) 0.0021(14)
C41 0.0079(16) 0.028(2) 0.0123(18) 0.0079(16) 0.0030(14) 0.0063(15)
C42 0.0132(18) 0.025(2) 0.0130(18) 0.0087(16) 0.0079(14) 0.0115(16)
C43 0.0113(17) 0.0157(18) 0.0131(18) 0.0028(14) 0.0026(14) 0.0063(14)
C44 0.020(2) 0.018(2) 0.017(2) 0.0015(16) 0.0078(16) 0.0090(17)
C45 0.023(2) 0.0144(19) 0.019(2) 0.0001(16) 0.0070(17) 0.0057(17)
C46 0.0151(19) 0.0137(19) 0.018(2) 0.0022(15) 0.0065(16) -0.0007(15)
C47 0.0074(15) 0.0165(18) 0.0088(16) 0.0040(14) 0.0008(12) 0.0052(13)
C48 0.0081(15) 0.0143(17) 0.0081(16) 0.0030(13) 0.0010(12) 0.0037(13)

loop_
_atom_type_symbol
_atom_type_description
_atom_type_scat_dispersion_real
_atom_type_scat_dispersion_imag
_atom_type_scat_source
C C 0.0033 0.0016 'International Tables Vol C Tables 4.2.6.8 and 6.1.1.4'
H H 0.0000 0.0000 'International Tables Vol C Tables 4.2.6.8 and 6.1.1.4'
N N 0.0061 0.0033 'International Tables Vol C Tables 4.2.6.8 and 6.1.1.4'
O O 0.0106 0.0060 'International Tables Vol C Tables 4.2.6.8 and 6.1.1.4'
P P 0.1023 0.0942 'International Tables Vol C Tables 4.2.6.8 and 6.1.1.4'
V V 0.3005 0.5294 'International Tables Vol C Tables 4.2.6.8 and 6.1.1.4'
Cu Cu 0.3201 1.2651 'International Tables Vol C Tables 4.2.6.8 and 6.1.1.4'

loop_
_geom_angle_atom_site_label_1
_geom_angle_atom_site_label_2
_geom_angle_atom_site_label_3
_geom_angle
_geom_angle_site_symmetry_1
_geom_angle_site_symmetry_3
O14 Cu1 O2 97.63(13) 1_455 .
O14 Cu1 N3 168.20(14) 1_455 .
O2 Cu1 N3 90.89(14) . .
O14 Cu1 N4 89.53(13) 1_455 .
O2 Cu1 N4 170.19(14) . .
N3 Cu1 N4 81.12(15) . .
O14 Cu1 O4 96.64(12) 1_455 .
O2 Cu1 O4 94.66(12) . .
N3 Cu1 O4 90.76(13) . .
N4 Cu1 O4 91.15(13) . .
O9 Cu2 O7 96.88(13) . .
O9 Cu2 N2 165.68(14) . .
O7 Cu2 N2 92.44(14) . .
O9 Cu2 N1 88.93(14) . .
O7 Cu2 N1 173.83(14) . .
N2 Cu2 N1 81.46(15) . .
O9 Cu2 O11 98.47(12) . .
O7 Cu2 O11 92.10(12) . .
N2 Cu2 O11 91.99(13) . .
N1 Cu2 O11 89.06(13) . .
O4 V1 O6 109.77(15) . .
O4 V1 O13 105.27(14) . 1_455
O6 V1 O13 144.69(13) . 1_455
O4 V1 O5 104.61(15) . .
O6 V1 O5 89.69(13) . .
O13 V1 O5 85.58(13) 1_455 .
O4 V1 O3 102.30(15) . .
O6 V1 O3 82.82(13) . .
O13 V1 O3 85.76(13) 1_455 .
O5 V1 O3 153.03(13) . .
O11 V2 O1 108.12(15) . 1_655
O11 V2 O10 104.31(15) . .
O1 V2 O10 147.26(14) 1_655 .
O11 V2 O12 103.12(15) . .
O1 V2 O12 90.00(13) 1_655 .
O10 V2 O12 86.94(13) . .
O11 V2 O8 101.84(15) . .
O1 V2 O8 83.44(13) 1_655 .
O10 V2 O8 85.73(12) . .
O12 V2 O8 155.01(13) . .
O1 P1 O2 113.35(18) . .
O1 P1 O3 113.10(18) . .
O2 P1 O3 112.06(17) . .
O1 P1 C31 103.77(19) . .
O2 P1 C31 108.39(19) . .
O3 P1 C31 105.38(18) . .
O7 P2 O6 114.40(17) . .
O7 P2 O8 112.40(17) . .
O6 P2 O8 112.24(17) . .
O7 P2 C19 106.58(18) . .
O6 P2 C19 104.11(18) . .
O8 P2 C19 106.22(18) . .
O10 P3 O9 112.30(17) . .
O10 P3 O5 112.19(17) . .
O9 P3 O5 111.94(18) . .
O10 P3 C25 106.27(18) . .
O9 P3 C25 107.17(19) . .
O5 P3 C25 106.49(18) . .
O14 P4 O13 112.90(17) . .
O14 P4 O12 112.51(17) . .
O13 P4 O12 111.90(17) . .
O14 P4 C13 107.33(19) . .
O13 P4 C13 106.01(19) . .
O12 P4 C13 105.59(18) . .
P1 O1 V2 153.7(2) . 1_455
P1 O2 Cu1 135.9(2) . .
P1 O3 V1 126.32(18) . .
V1 O4 Cu1 114.69(15) . .
P3 O5 V1 130.79(18) . .
P2 O6 V1 149.9(2) . .
P2 O7 Cu2 139.05(19) . .
P2 O8 V2 124.49(17) . .
P3 O9 Cu2 123.28(19) . .
P3 O10 V2 141.3(2) . .
V2 O11 Cu2 115.83(16) . .
P4 O12 V2 131.54(19) . .
P4 O13 V1 139.17(19) . 1_655
P4 O14 Cu1 124.48(18) . 1_655
C1 N1 C12 118.7(4) . .
C1 N1 Cu2 128.6(3) . .
C12 N1 Cu2 112.6(3) . .
C10 N2 C11 118.1(4) . .
C10 N2 Cu2 128.9(3) . .
C11 N2 Cu2 112.9(3) . .
C37 N3 C48 118.1(4) . .
C37 N3 Cu1 128.1(3) . .
C48 N3 Cu1 113.4(3) . .
C46 N4 C47 118.0(4) . .
C46 N4 Cu1 129.0(3) . .
C47 N4 Cu1 112.8(3) . .
N1 C1 C2 122.2(4) . .
C3 C2 C1 119.6(5) . .
C2 C3 C4 119.5(4) . .
C12 C4 C3 117.0(4) . .
C12 C4 C5 118.3(4) . .
C3 C4 C5 124.7(4) . .
C6 C5 C4 121.2(4) . .
C5 C6 C7 120.8(4) . .
C11 C7 C8 116.9(4) . .
C11 C7 C6 118.7(4) . .
C8 C7 C6 124.3(4) . .
C9 C8 C7 119.6(4) . .
C8 C9 C10 119.5(4) . .
N2 C10 C9 122.3(4) . .
N2 C11 C7 123.5(4) . .
N2 C11 C12 116.2(4) . .
C7 C11 C12 120.2(4) . .
N1 C12 C4 123.0(4) . .
N1 C12 C11 116.2(4) . .
C4 C12 C11 120.8(4) . .
C18 C13 C14 118.6(4) . .
C18 C13 P4 122.0(3) . .
C14 C13 P4 119.4(3) . .
C15 C14 C13 120.7(5) . .
C14 C15 C16 120.1(5) . .
C17 C16 C15 119.6(4) . .
C18 C17 C16 120.3(5) . .
C17 C18 C13 120.7(4) . .
C24 C19 C20 119.0(4) . .
C24 C19 P2 119.9(3) . .
C20 C19 P2 121.0(3) . .
C21 C20 C19 119.8(4) . .
C22 C21 C20 120.8(5) . .
C21 C22 C23 120.2(4) . .
C22 C23 C24 119.5(5) . .
C19 C24 C23 120.6(5) . .
C30 C25 C26 119.7(4) . .
C30 C25 P3 120.5(3) . .
C26 C25 P3 119.8(3) . .
C27 C26 C25 119.9(4) . .
C26 C27 C28 120.4(4) . .
C27 C28 C29 119.9(4) . .
C30 C29 C28 119.9(4) . .
C29 C30 C25 120.2(4) . .
C36 C31 C32 119.1(4) . .
C36 C31 P1 120.3(4) . .
C32 C31 P1 120.7(4) . .
C33 C32 C31 120.3(6) . .
C34 C33 C32 120.3(6) . .
C35 C34 C33 120.3(5) . .
C34 C35 C36 120.0(6) . .
C31 C36 C35 119.9(5) . .
N3 C37 C38 121.9(4) . .
C39 C38 C37 119.9(4) . .
C38 C39 C40 119.4(4) . .
C48 C40 C39 116.6(4) . .
C48 C40 C41 119.0(4) . .
C39 C40 C41 124.4(4) . .
C42 C41 C40 120.9(4) . .
C41 C42 C43 121.2(4) . .
C47 C43 C44 117.0(4) . .
C47 C43 C42 118.7(4) . .
C44 C43 C42 124.3(4) . .
C45 C44 C43 119.2(4) . .
C44 C45 C46 120.0(4) . .
N4 C46 C45 122.1(4) . .
N4 C47 C43 123.7(4) . .
N4 C47 C48 116.0(4) . .
C43 C47 C48 120.3(4) . .
N3 C48 C40 124.0(4) . .
N3 C48 C47 116.1(4) . .
C40 C48 C47 119.9(4) . .

loop_
_geom_bond_atom_site_label_1
_geom_bond_atom_site_label_2
_geom_bond_distance
_geom_bond_site_symmetry_2
Cu1 O14 1.931(3) 1_455
Cu1 O2 1.939(3) .
Cu1 N3 2.008(4) .
Cu1 N4 2.021(4) .
Cu1 O4 2.338(3) .
Cu2 O9 1.924(3) .
Cu2 O7 1.935(3) .
Cu2 N2 2.006(4) .
Cu2 N1 2.015(4) .
Cu2 O11 2.318(3) .
V1 O4 1.606(3) .
V1 O6 1.946(3) .
V1 O13 1.957(3) 1_455
V1 O5 1.965(3) .
V1 O3 1.978(3) .
V2 O11 1.608(3) .
V2 O1 1.931(3) 1_655
V2 O10 1.947(3) .
V2 O12 1.964(3) .
V2 O8 1.999(3) .
P1 O1 1.523(3) .
P1 O2 1.527(3) .
P1 O3 1.533(3) .
P1 C31 1.803(4) .
P2 O7 1.519(3) .
P2 O6 1.522(3) .
P2 O8 1.535(3) .
P2 C19 1.809(4) .
P3 O10 1.524(3) .
P3 O9 1.524(3) .
P3 O5 1.524(3) .
P3 C25 1.800(4) .
P4 O14 1.520(3) .
P4 O13 1.526(3) .
P4 O12 1.527(3) .
P4 C13 1.808(4) .
O1 V2 1.931(3) 1_455
O13 V1 1.957(3) 1_655
O14 Cu1 1.931(3) 1_655
N1 C1 1.320(6) .
N1 C12 1.362(5) .
N2 C10 1.331(6) .
N2 C11 1.361(6) .
N3 C37 1.330(6) .
N3 C48 1.353(5) .
N4 C46 1.330(6) .
N4 C47 1.360(5) .
C1 C2 1.406(6) .
C2 C3 1.369(7) .
C3 C4 1.412(7) .
C4 C12 1.401(6) .
C4 C5 1.439(6) .
C5 C6 1.367(8) .
C6 C7 1.434(7) .
C7 C11 1.407(6) .
C7 C8 1.411(7) .
C8 C9 1.373(7) .
C9 C10 1.412(6) .
C11 C12 1.422(6) .
C13 C18 1.396(6) .
C13 C14 1.396(6) .
C14 C15 1.389(7) .
C15 C16 1.390(8) .
C16 C17 1.389(8) .
C17 C18 1.385(6) .
C19 C24 1.397(6) .
C19 C20 1.398(6) .
C20 C21 1.397(6) .
C21 C22 1.376(8) .
C22 C23 1.389(8) .
C23 C24 1.399(7) .
C25 C30 1.396(6) .
C25 C26 1.403(6) .
C26 C27 1.391(6) .
C27 C28 1.392(7) .
C28 C29 1.397(7) .
C29 C30 1.395(6) .
C31 C36 1.398(7) .
C31 C32 1.400(6) .
C32 C33 1.389(7) .
C33 C34 1.383(11) .
C34 C35 1.379(11) .
C35 C36 1.405(8) .
C37 C38 1.400(6) .
C38 C39 1.374(7) .
C39 C40 1.406(6) .
C40 C48 1.399(6) .
C40 C41 1.439(6) .
C41 C42 1.352(7) .
C42 C43 1.437(6) .
C43 C47 1.400(6) .
C43 C44 1.413(6) .
C44 C45 1.371(7) .
C45 C46 1.408(7) .
C47 C48 1.430(6) .
